data_4331066
loop_
_publ_author_name
'Anangamohan Panja'
'Philippe Guionneau'
'Ie-Rang Jeon'
'Stephen M. Holmes'
'Rodolphe Cl\'erac'
'Corine Mathoni\`ere'

_publ_section_title
;
 Syntheses, Structures, and Magnetic Properties of a Novel
 mer-[(bbp)FeIII(CN)3]2- Building Block (bbp:
 bis(2-benzimidazolyl)pyridine dianion) and Its Related Heterobimetallic
 Fe(III)-Ni(II) Complexes
;
_journal_name_full 'Inorganic Chemistry'
_journal_page_first 12350
_journal_page_last 12359
_journal_paper_doi 10.1021/ic301661x
_journal_volume 51
_journal_year 2012
_chemical_formula_sum 'C38 H38.5 Cl Fe0.5 N11 Ni O7'
_chemical_formula_weight 883.38
_chemical_name_systematic
;
 ?
;
_space_group_IT_number 15
_symmetry_cell_setting monoclinic
_symmetry_space_group_name_Hall '-C 2yc'
_symmetry_space_group_name_H-M 'C 1 2/c 1'
_atom_sites_solution_hydrogens geom
_atom_sites_solution_primary direct
_atom_sites_solution_secondary difmap
_audit_creation_method SHELXL-97
_cell_angle_alpha 90.00
_cell_angle_beta 128.7580(10)
_cell_angle_gamma 90.00
_cell_formula_units_Z 8
_cell_length_a 35.3745(9)
_cell_length_b 10.9831(3)
_cell_length_c 26.0947(6)
_cell_measurement_reflns_used 19917
_cell_measurement_temperature 150(2)
_cell_measurement_theta_max 27.48
_cell_measurement_theta_min 1.0
_cell_volume 7905.9(4)
_computing_cell_refinement 'HKL Scalepack (Otwinowski & Minor 1997)'
_computing_data_collection 'KappaCCD Server Software (Nonius, 1997)'
_computing_data_reduction 'HKL Denzo and Scalepack (Otwinowski & Minor 1997)'
_computing_molecular_graphics 'ORTEP-3 (Farrugia, 1997) and Mercury (CCDC)'
_computing_publication_material 'shelxl-97 (Sheldrick, 1997)'
_computing_structure_refinement 'SHELXL-97 (Sheldrick, 1997)'
_computing_structure_solution 'Shelxs-97 (Sheldrick, 1990)'
_diffrn_ambient_temperature 150(2)
_diffrn_detector_area_resol_mean 9
_diffrn_measured_fraction_theta_full 0.987
_diffrn_measured_fraction_theta_max 0.987
_diffrn_measurement_device '95mm CCD camera on \k-goniostat'
_diffrn_measurement_device_type KappaCCD
_diffrn_measurement_method CCD
_diffrn_radiation_monochromator 'horizonally mounted graphite crystal'
_diffrn_radiation_source 'fine-focus sealed tube'
_diffrn_radiation_type MoK\a
_diffrn_radiation_wavelength 0.71073
_diffrn_reflns_av_R_equivalents 0.0299
_diffrn_reflns_av_sigmaI/netI 0.0528
_diffrn_reflns_limit_h_max 45
_diffrn_reflns_limit_h_min -45
_diffrn_reflns_limit_k_max 14
_diffrn_reflns_limit_k_min -13
_diffrn_reflns_limit_l_max 33
_diffrn_reflns_limit_l_min -33
_diffrn_reflns_number 15958
_diffrn_reflns_theta_full 27.51
_diffrn_reflns_theta_max 27.51
_diffrn_reflns_theta_min 2.00
_exptl_absorpt_coefficient_mu 0.799
_exptl_absorpt_correction_T_max 0.9388
_exptl_absorpt_correction_T_min 0.8252
_exptl_absorpt_correction_type empirical
_exptl_absorpt_process_details Scalepack
_exptl_crystal_colour Green
_exptl_crystal_density_diffrn 1.483
_exptl_crystal_F_000 3652
_exptl_crystal_size_max 0.25
_exptl_crystal_size_mid 0.12
_exptl_crystal_size_min 0.08
_refine_diff_density_max 1.034
_refine_diff_density_min -0.659
_refine_diff_density_rms 0.105
_refine_ls_extinction_method none
_refine_ls_goodness_of_fit_ref 1.038
_refine_ls_hydrogen_treatment mixed
_refine_ls_matrix_type full
_refine_ls_number_parameters 548
_refine_ls_number_reflns 8969
_refine_ls_number_restraints 6
_refine_ls_restrained_S_all 1.038
_refine_ls_R_factor_all 0.0867
_refine_ls_R_factor_gt 0.0555
_refine_ls_shift/su_max 0.000
_refine_ls_shift/su_mean 0.000
_refine_ls_structure_factor_coef Fsqd
_refine_ls_weighting_details 'calc w=1/[\s^2^(Fo^2^)+(0.0999P)^2^+13.4500P] where P=(Fo^2^+2Fc^2^)/3'
_refine_ls_weighting_scheme calc
_refine_ls_wR_factor_gt 0.1524
_refine_ls_wR_factor_ref 0.1777
_reflns_number_gt 6387
_reflns_number_total 8969
_reflns_threshold_expression >2sigma(I)
_cod_data_source_file ic301661x_si_002_2.cif
_cod_data_source_block compound2_Ni2Fe
_cod_original_cell_volume 7905.9(3)
_cod_original_formula_sum 'C38 H38.50 Cl Fe0.50 N11 Ni O7'
_cod_database_code 4331066

loop_
_symmetry_equiv_pos_as_xyz
'x, y, z'
'-x, y, -z+1/2'
'x+1/2, y+1/2, z'
'-x+1/2, y+1/2, -z+1/2'
'-x, -y, -z'
'x, -y, z-1/2'
'-x+1/2, -y+1/2, -z'
'x+1/2, -y+1/2, z-1/2'

loop_
_atom_site_label
_atom_site_type_symbol
_atom_site_fract_x
_atom_site_fract_y
_atom_site_fract_z
_atom_site_U_iso_or_equiv
_atom_site_adp_type
_atom_site_occupancy
_atom_site_symmetry_multiplicity
_atom_site_calc_flag
_atom_site_refinement_flags
Fe1 Fe 0.0000 0.23793(5) 0.2500 0.02214(16) Uani 1 2 d S
Ni1 Ni -0.113826(16) 0.16906(4) 0.003049(19) 0.02986(15) Uani 1 1 d .
Cl1 Cl 0.22848(3) 0.59343(8) 0.68562(4) 0.0398(2) Uani 1 1 d .
N12 N 0.0000 0.4143(3) 0.2500 0.0232(8) Uani 1 2 d S
N10 N 0.05398(10) 0.2667(2) 0.24934(12) 0.0257(6) Uani 1 1 d .
N6 N -0.17566(11) 0.2494(3) -0.02309(13) 0.0322(7) Uani 1 1 d .
N2 N -0.13733(11) -0.0045(3) 0.00043(13) 0.0324(6) Uani 1 1 d .
O1 O -0.05245(10) 0.0757(3) 0.01922(13) 0.0440(6) Uani 1 1 d D
N11 N 0.09683(11) 0.4107(3) 0.24132(14) 0.0334(7) Uani 1 1 d .
N7 N -0.24843(11) 0.3199(3) -0.10276(14) 0.0365(7) Uani 1 1 d .
H7 H -0.2753 0.3334 -0.1428 0.044 Uiso 1 1 calc R
N1 N -0.15964(11) 0.1317(3) -0.10352(14) 0.0338(7) Uani 1 1 d .
O7 O 0.21180(12) 0.7137(3) 0.68288(16) 0.0577(8) Uani 1 1 d .
N8 N -0.07082(11) 0.2076(3) 0.09901(13) 0.0313(6) Uani 1 1 d .
C26 C -0.04447(12) 0.2254(3) 0.15457(16) 0.0261(7) Uani 1 1 d .
C35 C 0.03205(12) 0.4734(3) 0.24773(15) 0.0293(7) Uani 1 1 d .
C34 C 0.06223(12) 0.3882(3) 0.24577(15) 0.0287(7) Uani 1 1 d .
C27 C 0.0000 0.0647(4) 0.2500 0.0315(10) Uani 1 2 d S
C18 C -0.21023(13) 0.2538(3) -0.08632(16) 0.0334(8) Uani 1 1 d .
C20 C -0.17004(14) 0.3417(3) 0.07077(17) 0.0343(8) Uani 1 1 d .
H20 H -0.1389 0.3107 0.1056 0.041 Uiso 1 1 calc R
C24 C -0.23739(14) 0.3627(3) -0.04460(17) 0.0336(8) Uani 1 1 d .
N3 N -0.17590(13) -0.1708(3) -0.05827(16) 0.0431(8) Uani 1 1 d .
H3 H -0.1921 -0.2207 -0.0921 0.052 Uiso 1 1 calc R
C33 C 0.11334(13) 0.2966(3) 0.24178(16) 0.0332(8) Uani 1 1 d .
N4 N -0.09966(12) 0.3199(3) -0.02889(14) 0.0385(7) Uani 1 1 d .
N5 N -0.10572(14) 0.4062(3) -0.11063(16) 0.0541(10) Uani 1 1 d .
H5 H -0.1106 0.4134 -0.1480 0.065 Uiso 1 1 calc R
C29 C 0.09800(15) 0.0839(4) 0.25075(17) 0.0380(8) Uani 1 1 d .
H29 H 0.0820(8) 0.027(3) 0.2549(3) 0.046 Uiso 1 1 calc R
C21 C -0.19563(14) 0.4117(3) 0.08301(18) 0.0374(8) Uani 1 1 d .
H21 H -0.1819 0.4289 0.1273 0.045 Uiso 1 1 calc R
C3 C -0.13812(13) -0.0877(3) 0.04029(17) 0.0331(8) Uani 1 1 d .
C37 C 0.0000 0.6618(4) 0.2500 0.0484(15) Uani 1 2 d SD
H37 H 0.0000 0.7423(19) 0.2500 0.058 Uiso 1 2 calc SRD
C4 C -0.11962(14) -0.0783(3) 0.10525(17) 0.0354(8) Uani 1 1 d .
H4 H -0.1037 -0.0065 0.1300 0.042 Uiso 1 1 calc R
C31 C 0.15882(15) 0.1428(4) 0.23990(18) 0.0438(10) Uani 1 1 d .
H31 H 0.1819(12) 0.1189(13) 0.2366(2) 0.053 Uiso 1 1 calc R
C19 C -0.19162(13) 0.3174(3) 0.00500(17) 0.0316(7) Uani 1 1 d .
C30 C 0.13450(15) 0.0536(4) 0.24735(19) 0.0461(10) Uani 1 1 d .
H30 H 0.1425(5) -0.024(4) 0.2500(2) 0.055 Uiso 1 1 calc R
C2 C -0.16020(14) -0.0587(3) -0.05726(17) 0.0370(8) Uani 1 1 d .
O6 O 0.27932(12) 0.5910(3) 0.73491(19) 0.0766(11) Uani 1 1 d .
C11 C -0.08582(14) 0.4419(4) -0.01224(19) 0.0424(9) Uani 1 1 d .
C8 C -0.16202(15) -0.1939(3) 0.00387(19) 0.0401(9) Uani 1 1 d .
C17 C -0.20719(14) 0.1946(4) -0.13576(17) 0.0411(9) Uani 1 1 d .
H17A H -0.2338 0.1347 -0.1619 0.049 Uiso 1 1 calc R
H17B H -0.2116 0.2574 -0.1663 0.049 Uiso 1 1 calc R
C10 C -0.11220(14) 0.3052(4) -0.08785(17) 0.0397(9) Uani 1 1 d .
C28 C 0.08733(13) 0.2070(3) 0.24735(15) 0.0312(7) Uani 1 1 d .
C36 C 0.03282(15) 0.5995(3) 0.24780(19) 0.0405(9) Uani 1 1 d .
H36 H 0.0527(11) 0.637(2) 0.2465(2) 0.049 Uiso 1 1 calc R
C23 C -0.26303(15) 0.4344(4) -0.0325(2) 0.0419(9) Uani 1 1 d .
H23 H -0.2942 0.4657 -0.0672 0.050 Uiso 1 1 calc R
C32 C 0.14953(14) 0.2643(4) 0.23728(17) 0.0408(9) Uani 1 1 d .
H32 H 0.1678(8) 0.328(3) 0.2324(3) 0.049 Uiso 1 1 calc R
C1 C -0.16448(15) -0.0021(3) -0.11285(18) 0.0410(9) Uani 1 1 d .
H1A H -0.1387 -0.0339 -0.1138 0.049 Uiso 1 1 calc R
H1B H -0.1963 -0.0224 -0.1552 0.049 Uiso 1 1 calc R
C22 C -0.24100(14) 0.4585(3) 0.03280(19) 0.0395(9) Uani 1 1 d .
H22 H -0.2573 0.5079 0.0434 0.047 Uiso 1 1 calc R
C9 C -0.13303(15) 0.1879(4) -0.12437(18) 0.0421(9) Uani 1 1 d .
H9A H -0.1553 0.2030 -0.1723 0.051 Uiso 1 1 calc R
H9B H -0.1068 0.1331 -0.1140 0.051 Uiso 1 1 calc R
C25 C -0.00836(17) 0.1403(5) 0.0462(3) 0.0624(13) Uani 1 1 d .
H25A H -0.0145 0.2033 0.0152 0.094 Uiso 1 1 calc R
H25B H 0.0161 0.0834 0.0541 0.094 Uiso 1 1 calc R
H25C H 0.0034 0.1785 0.0878 0.094 Uiso 1 1 calc R
C5 C -0.12527(16) -0.1774(4) 0.1326(2) 0.0453(10) Uani 1 1 d .
H5A H -0.1130 -0.1738 0.1770 0.054 Uiso 1 1 calc R
C12 C -0.07227(15) 0.5090(4) 0.0426(2) 0.0465(10) Uani 1 1 d .
H12 H -0.0694 0.4722 0.0778 0.056 Uiso 1 1 calc R
O5 O 0.21123(18) 0.5130(4) 0.7099(3) 0.1152(18) Uani 1 1 d .
C16 C -0.08969(17) 0.4977(4) -0.0638(2) 0.0523(11) Uani 1 1 d .
C14 C -0.06708(19) 0.6865(4) -0.0091(2) 0.0627(13) Uani 1 1 d .
H14 H -0.0605 0.7711 -0.0068 0.075 Uiso 1 1 calc R
C15 C -0.0800(2) 0.6215(4) -0.0626(2) 0.0644(13) Uani 1 1 d .
H15 H -0.0823 0.6587 -0.0973 0.077 Uiso 1 1 calc R
C6 C -0.14881(18) -0.2831(4) 0.0957(2) 0.0526(11) Uani 1 1 d .
H6 H -0.1519 -0.3496 0.1161 0.063 Uiso 1 1 calc R
C7 C -0.16775(17) -0.2943(4) 0.0306(2) 0.0528(11) Uani 1 1 d .
H7A H -0.1836 -0.3663 0.0059 0.063 Uiso 1 1 calc R
C13 C -0.06329(18) 0.6312(4) 0.0428(2) 0.0570(12) Uani 1 1 d .
H13 H -0.0543 0.6798 0.0790 0.068 Uiso 1 1 calc R
O4 O 0.2151(3) 0.5653(5) 0.6256(2) 0.160(3) Uani 1 1 d .
O2 O 0.13235(11) 0.6258(3) 0.23628(13) 0.0475(7) Uani 1 1 d D
O3 O -0.01419(12) 0.9077(3) 0.11941(16) 0.0578(8) Uani 1 1 d D
N9 N 0.0000 -0.0400(4) 0.2500 0.0546(14) Uani 1 2 d S
C38 C 0.18245(18) 0.6385(5) 0.2893(2) 0.0608(13) Uani 1 1 d .
H38A H 0.1969 0.6950 0.2769 0.091 Uiso 1 1 calc R
H38B H 0.1983 0.5590 0.3000 0.091 Uiso 1 1 calc R
H38C H 0.1868 0.6705 0.3277 0.091 Uiso 1 1 calc R
C39 C 0.0295(2) 0.8447(5) 0.1410(3) 0.0719(15) Uani 1 1 d D
H39A H 0.0427 0.8831 0.1214 0.108 Uiso 1 1 calc R
H39B H 0.0219 0.7592 0.1273 0.108 Uiso 1 1 calc R
H39C H 0.0535 0.8490 0.1890 0.108 Uiso 1 1 calc R
H2A H 0.1178(19) 0.557(3) 0.233(3) 0.086 Uiso 1 1 d D
H3A H -0.0340(12) 0.858(3) 0.122(3) 0.086 Uiso 1 1 d D
H1C H -0.041(2) 0.009(4) 0.047(2) 0.086 Uiso 1 1 d D

loop_
_atom_site_aniso_label
_atom_site_aniso_U_11
_atom_site_aniso_U_22
_atom_site_aniso_U_33
_atom_site_aniso_U_23
_atom_site_aniso_U_13
_atom_site_aniso_U_12
Fe1 0.0302(4) 0.0165(3) 0.0161(3) 0.000 0.0127(3) 0.000
Ni1 0.0378(3) 0.0299(3) 0.0182(2) -0.00469(16) 0.0158(2) -0.00849(18)
Cl1 0.0433(5) 0.0349(5) 0.0329(5) 0.0033(4) 0.0199(4) 0.0041(4)
N12 0.027(2) 0.0201(18) 0.0169(17) 0.000 0.0106(16) 0.000
N10 0.0311(15) 0.0248(14) 0.0187(12) 0.0004(10) 0.0143(12) 0.0017(11)
N6 0.0394(17) 0.0325(15) 0.0216(14) -0.0035(11) 0.0177(13) -0.0061(12)
N2 0.0427(18) 0.0288(14) 0.0240(14) -0.0055(11) 0.0201(14) -0.0073(13)
O1 0.0469(17) 0.0481(16) 0.0401(15) -0.0056(12) 0.0287(14) -0.0051(13)
N11 0.0347(16) 0.0382(16) 0.0250(14) 0.0033(12) 0.0176(13) -0.0021(13)
N7 0.0379(17) 0.0425(17) 0.0219(14) -0.0023(12) 0.0153(13) -0.0053(14)
N1 0.0408(18) 0.0364(16) 0.0229(14) -0.0072(12) 0.0194(14) -0.0108(13)
O7 0.076(2) 0.0535(18) 0.0625(19) 0.0238(15) 0.0527(19) 0.0282(16)
N8 0.0394(16) 0.0285(14) 0.0213(14) -0.0024(11) 0.0167(13) -0.0047(12)
C26 0.0344(18) 0.0202(15) 0.0262(17) -0.0005(12) 0.0201(15) -0.0011(13)
C35 0.0338(18) 0.0269(17) 0.0224(16) 0.0003(13) 0.0152(15) -0.0016(14)
C34 0.0363(19) 0.0244(16) 0.0222(16) 0.0034(13) 0.0167(15) -0.0037(14)
C27 0.033(3) 0.028(3) 0.018(2) 0.000 0.009(2) 0.000
C18 0.040(2) 0.0340(18) 0.0241(16) -0.0031(14) 0.0192(16) -0.0087(15)
C20 0.043(2) 0.0298(18) 0.0259(17) -0.0043(14) 0.0198(17) -0.0068(15)
C24 0.040(2) 0.0326(18) 0.0269(17) -0.0039(14) 0.0202(17) -0.0086(15)
N3 0.051(2) 0.0364(17) 0.0325(16) -0.0137(13) 0.0215(16) -0.0156(15)
C33 0.0354(19) 0.042(2) 0.0203(16) 0.0024(14) 0.0163(15) -0.0016(15)
N4 0.0476(19) 0.0372(17) 0.0230(14) -0.0033(12) 0.0184(14) -0.0125(14)
N5 0.062(2) 0.062(2) 0.0262(16) 0.0005(15) 0.0216(17) -0.0254(19)
C29 0.049(2) 0.038(2) 0.0313(18) 0.0010(15) 0.0270(18) 0.0077(17)
C21 0.050(2) 0.0335(19) 0.0328(19) -0.0088(15) 0.0281(19) -0.0094(16)
C3 0.040(2) 0.0268(17) 0.0307(18) -0.0057(14) 0.0213(16) -0.0059(15)
C37 0.066(4) 0.014(2) 0.065(4) 0.000 0.042(4) 0.000
C4 0.047(2) 0.0264(17) 0.0308(18) -0.0043(14) 0.0238(17) -0.0055(15)
C31 0.043(2) 0.065(3) 0.0285(19) 0.0005(18) 0.0247(18) 0.0077(19)
C19 0.039(2) 0.0274(17) 0.0287(17) -0.0025(14) 0.0215(16) -0.0079(14)
C30 0.054(3) 0.045(2) 0.036(2) -0.0005(17) 0.027(2) 0.0156(19)
C2 0.045(2) 0.0347(19) 0.0275(17) -0.0116(15) 0.0210(17) -0.0105(16)
O6 0.0423(19) 0.068(2) 0.075(2) 0.0159(19) 0.0151(18) 0.0134(16)
C11 0.042(2) 0.041(2) 0.035(2) 0.0034(16) 0.0194(18) -0.0054(17)
C8 0.047(2) 0.0341(19) 0.038(2) -0.0080(16) 0.0257(19) -0.0088(17)
C17 0.042(2) 0.051(2) 0.0211(17) -0.0086(16) 0.0150(16) -0.0052(18)
C10 0.041(2) 0.047(2) 0.0233(17) 0.0027(15) 0.0163(16) -0.0097(17)
C28 0.0365(19) 0.0360(18) 0.0187(15) 0.0030(13) 0.0161(15) 0.0065(15)
C36 0.048(2) 0.0233(17) 0.046(2) 0.0010(15) 0.028(2) -0.0068(16)
C23 0.041(2) 0.039(2) 0.039(2) -0.0008(16) 0.0221(19) -0.0029(17)
C32 0.040(2) 0.061(3) 0.0249(18) 0.0020(17) 0.0219(17) 0.0012(19)
C1 0.053(2) 0.041(2) 0.0269(18) -0.0113(16) 0.0243(18) -0.0123(18)
C22 0.046(2) 0.037(2) 0.044(2) -0.0084(16) 0.032(2) -0.0055(17)
C9 0.052(2) 0.052(2) 0.0272(18) -0.0032(16) 0.0269(18) -0.0114(19)
C25 0.047(3) 0.077(3) 0.059(3) 0.000(3) 0.031(2) -0.012(2)
C5 0.057(3) 0.038(2) 0.036(2) 0.0002(16) 0.026(2) -0.0084(18)
C12 0.054(3) 0.042(2) 0.036(2) -0.0006(17) 0.024(2) -0.0063(19)
O5 0.095(3) 0.074(3) 0.163(5) 0.039(3) 0.074(3) -0.009(2)
C16 0.055(3) 0.051(2) 0.034(2) 0.0033(18) 0.020(2) -0.013(2)
C14 0.067(3) 0.043(2) 0.056(3) 0.008(2) 0.028(3) -0.009(2)
C15 0.076(3) 0.053(3) 0.047(3) 0.008(2) 0.030(3) -0.015(2)
C6 0.070(3) 0.035(2) 0.056(3) 0.0007(19) 0.041(2) -0.013(2)
C7 0.065(3) 0.036(2) 0.051(3) -0.0098(19) 0.033(2) -0.016(2)
C13 0.065(3) 0.041(2) 0.059(3) -0.007(2) 0.035(3) -0.010(2)
O4 0.259(7) 0.131(4) 0.046(2) 0.010(2) 0.074(4) 0.105(5)
O2 0.0596(19) 0.0444(16) 0.0354(15) 0.0038(12) 0.0283(15) -0.0093(14)
O3 0.062(2) 0.0586(19) 0.0544(19) -0.0002(15) 0.0370(17) 0.0014(16)
N9 0.052(3) 0.023(2) 0.044(3) 0.000 0.008(2) 0.000
C38 0.066(3) 0.069(3) 0.044(3) 0.002(2) 0.033(2) -0.022(2)
C39 0.067(3) 0.066(3) 0.070(3) -0.010(3) 0.037(3) -0.002(3)

loop_
_atom_type_symbol
_atom_type_description
_atom_type_scat_dispersion_real
_atom_type_scat_dispersion_imag
_atom_type_scat_source
C C 0.0033 0.0016 'International Tables Vol C Tables 4.2.6.8 and 6.1.1.4'
H H 0.0000 0.0000 'International Tables Vol C Tables 4.2.6.8 and 6.1.1.4'
N N 0.0061 0.0033 'International Tables Vol C Tables 4.2.6.8 and 6.1.1.4'
Fe Fe 0.3463 0.8444 'International Tables Vol C Tables 4.2.6.8 and 6.1.1.4'
Ni Ni 0.3393 1.1124 'International Tables Vol C Tables 4.2.6.8 and 6.1.1.4'
O O 0.0106 0.0060 'International Tables Vol C Tables 4.2.6.8 and 6.1.1.4'
Cl Cl 0.1484 0.1585 'International Tables Vol C Tables 4.2.6.8 and 6.1.1.4'

loop_
_geom_angle_atom_site_label_1
_geom_angle_atom_site_label_2
_geom_angle_atom_site_label_3
_geom_angle
_geom_angle_site_symmetry_1
_geom_angle_site_symmetry_3
C27 Fe1 N12 180.000(1) . .
C27 Fe1 N10 99.33(8) . 2
N12 Fe1 N10 80.67(8) . 2
C27 Fe1 N10 99.33(8) . .
N12 Fe1 N10 80.67(8) . .
N10 Fe1 N10 161.34(16) 2 .
C27 Fe1 C26 85.95(9) . .
N12 Fe1 C26 94.05(9) . .
N10 Fe1 C26 90.64(12) 2 .
N10 Fe1 C26 90.67(12) . .
C27 Fe1 C26 85.95(9) . 2
N12 Fe1 C26 94.05(9) . 2
N10 Fe1 C26 90.67(12) 2 2
N10 Fe1 C26 90.64(12) . 2
C26 Fe1 C26 171.90(19) . 2
N8 Ni1 N6 98.24(11) . .
N8 Ni1 N4 98.63(11) . .
N6 Ni1 N4 89.91(13) . .
N8 Ni1 N2 102.23(11) . .
N6 Ni1 N2 93.60(12) . .
N4 Ni1 N2 158.10(11) . .
N8 Ni1 O1 88.42(11) . .
N6 Ni1 O1 173.33(10) . .
N4 Ni1 O1 89.52(12) . .
N2 Ni1 O1 84.50(11) . .
N8 Ni1 N1 177.67(11) . .
N6 Ni1 N1 82.62(11) . .
N4 Ni1 N1 79.18(11) . .
N2 Ni1 N1 79.85(11) . .
O1 Ni1 N1 90.75(11) . .
O4 Cl1 O6 111.9(4) . .
O4 Cl1 O5 115.7(4) . .
O6 Cl1 O5 103.8(3) . .
O4 Cl1 O7 108.5(2) . .
O6 Cl1 O7 108.3(2) . .
O5 Cl1 O7 108.5(3) . .
C35 N12 C35 122.0(4) . 2
C35 N12 Fe1 118.99(19) . .
C35 N12 Fe1 118.99(19) 2 .
C28 N10 C34 103.6(3) . .
C28 N10 Fe1 142.3(2) . .
C34 N10 Fe1 114.0(2) . .
C18 N6 C19 106.2(3) . .
C18 N6 Ni1 113.6(2) . .
C19 N6 Ni1 139.5(2) . .
C2 N2 C3 105.7(3) . .
C2 N2 Ni1 113.6(2) . .
C3 N2 Ni1 140.8(2) . .
C25 O1 Ni1 120.3(3) . .
C34 N11 C33 103.8(3) . .
C18 N7 C24 107.1(3) . .
C1 N1 C9 112.7(3) . .
C1 N1 C17 113.1(3) . .
C9 N1 C17 110.4(3) . .
C1 N1 Ni1 108.0(2) . .
C9 N1 Ni1 104.5(2) . .
C17 N1 Ni1 107.6(2) . .
C26 N8 Ni1 176.5(3) . .
N8 C26 Fe1 174.2(3) . .
N12 C35 C36 120.1(3) . .
N12 C35 C34 110.6(3) . .
C36 C35 C34 129.3(3) . .
N11 C34 N10 115.6(3) . .
N11 C34 C35 128.8(3) . .
N10 C34 C35 115.6(3) . .
N9 C27 Fe1 180.000(1) . .
N6 C18 N7 112.5(3) . .
N6 C18 C17 123.7(3) . .
N7 C18 C17 123.7(3) . .
C21 C20 C19 117.4(4) . .
C23 C24 C19 122.9(3) . .
C23 C24 N7 131.9(4) . .
C19 C24 N7 105.2(3) . .
C2 N3 C8 107.7(3) . .
N11 C33 C32 129.2(3) . .
N11 C33 C28 109.5(3) . .
C32 C33 C28 121.3(4) . .
C10 N4 C11 106.1(3) . .
C10 N4 Ni1 112.7(2) . .
C11 N4 Ni1 140.7(3) . .
C10 N5 C16 107.1(3) . .
C30 C29 C28 117.0(4) . .
C20 C21 C22 122.1(3) . .
C4 C3 N2 130.3(3) . .
C4 C3 C8 120.8(3) . .
N2 C3 C8 108.9(3) . .
C36 C37 C36 120.5(5) . 2
C5 C4 C3 117.5(3) . .
C32 C31 C30 122.9(4) . .
C24 C19 N6 108.9(3) . .
C24 C19 C20 119.9(3) . .
N6 C19 C20 131.2(3) . .
C29 C30 C31 121.3(4) . .
N2 C2 N3 112.6(3) . .
N2 C2 C1 122.3(3) . .
N3 C2 C1 124.9(3) . .
N4 C11 C12 130.6(4) . .
N4 C11 C16 108.4(3) . .
C12 C11 C16 121.0(4) . .
C7 C8 N3 132.4(4) . .
C7 C8 C3 122.4(4) . .
N3 C8 C3 105.1(3) . .
N1 C17 C18 112.0(3) . .
N4 C10 N5 112.9(3) . .
N4 C10 C9 121.5(3) . .
N5 C10 C9 125.6(3) . .
N10 C28 C29 131.6(3) . .
N10 C28 C33 107.5(3) . .
C29 C28 C33 120.9(3) . .
C37 C36 C35 118.7(4) . .
C24 C23 C22 116.5(4) . .
C31 C32 C33 116.5(4) . .
N1 C1 C2 108.8(3) . .
C23 C22 C21 121.2(3) . .
N1 C9 C10 107.3(3) . .
C4 C5 C6 120.8(4) . .
C13 C12 C11 116.5(4) . .
C15 C16 N5 132.7(4) . .
C15 C16 C11 121.9(4) . .
N5 C16 C11 105.4(4) . .
C15 C14 C13 121.7(4) . .
C14 C15 C16 116.8(4) . .
C7 C6 C5 122.6(4) . .
C8 C7 C6 115.7(4) . .
C12 C13 C14 122.2(4) . .

loop_
_geom_bond_atom_site_label_1
_geom_bond_atom_site_label_2
_geom_bond_distance
_geom_bond_site_symmetry_2
Fe1 C27 1.903(5) .
Fe1 N12 1.937(4) .
Fe1 N10 1.946(3) 2
Fe1 N10 1.946(3) .
Fe1 C26 1.947(3) .
Fe1 C26 1.947(3) 2
Ni1 N8 1.998(3) .
Ni1 N6 2.040(3) .
Ni1 N4 2.053(3) .
Ni1 N2 2.064(3) .
Ni1 O1 2.190(3) .
Ni1 N1 2.210(3) .
Cl1 O4 1.358(4) .
Cl1 O6 1.412(3) .
Cl1 O5 1.428(4) .
Cl1 O7 1.430(3) .
N12 C35 1.340(4) .
N12 C35 1.340(4) 2
N10 C28 1.379(4) .
N10 C34 1.382(4) .
N6 C18 1.302(4) .
N6 C19 1.390(5) .
N2 C2 1.323(4) .
N2 C3 1.398(4) .
O1 C25 1.434(5) .
N11 C34 1.323(4) .
N11 C33 1.379(5) .
N7 C18 1.346(5) .
N7 C24 1.391(4) .
N1 C1 1.481(5) .
N1 C9 1.485(5) .
N1 C17 1.498(5) .
N8 C26 1.148(4) .
C35 C36 1.385(5) .
C35 C34 1.445(5) .
C27 N9 1.149(6) .
C18 C17 1.507(5) .
C20 C21 1.369(5) .
C20 C19 1.400(5) .
C24 C23 1.378(6) .
C24 C19 1.386(5) .
N3 C2 1.344(5) .
N3 C8 1.392(5) .
C33 C32 1.402(5) .
C33 C28 1.415(5) .
N4 C10 1.317(4) .
N4 C11 1.399(5) .
N5 C10 1.345(5) .
N5 C16 1.400(6) .
C29 C30 1.389(5) .
C29 C28 1.392(5) .
C21 C22 1.387(6) .
C3 C4 1.387(5) .
C3 C8 1.404(5) .
C37 C36 1.380(5) .
C37 C36 1.380(5) 2
C4 C5 1.383(5) .
C31 C32 1.366(6) .
C31 C30 1.395(6) .
C2 C1 1.496(5) .
C11 C12 1.401(6) .
C11 C16 1.405(6) .
C8 C7 1.386(6) .
C10 C9 1.494(5) .
C23 C22 1.386(5) .
C5 C6 1.402(6) .
C12 C13 1.380(6) .
C16 C15 1.397(6) .
C14 C15 1.367(7) .
C14 C13 1.412(7) .
C6 C7 1.387(6) .
O2 C38 1.416(6) .
O3 C39 1.448(6) .
